data_1515295
loop_
_publ_author_name
'Jones, Michael R.'
'Service, Erin L.'
'Thompson, John R.'
'Wang, Michael C. P.'
'Kimsey, Isaac J.'
'DeToma, Alaina S.'
'Ramamoorthy, Ayyalusamy'
'Lim, Mi Hee'
'Storr, Tim'

_publ_section_title
;
 Dual-function triazole-pyridine derivatives as inhibitors of
 metal-induced amyloid-\b aggregation.
;
_journal_issue 9
_journal_name_full 'Metallomics : integrated biometal science'
_journal_page_first 910
_journal_page_last 920
_journal_paper_doi 10.1039/c2mt20113e
_journal_volume 4
_journal_year 2012
_chemical_formula_moiety 'C13 H17 Cl2 Cu1 N5 O1'
_chemical_formula_sum 'C13 H17 Cl2 Cu N5 O'
_chemical_formula_weight 393.76
_chemical_name_systematic ?
_space_group_IT_number 14
_symmetry_cell_setting monoclinic
_symmetry_space_group_name_Hall '-P 2yn'
_symmetry_space_group_name_H-M 'P 1 21/n 1'
_atom_sites_solution_hydrogens geom
_atom_sites_solution_primary direct
_cell_angle_alpha 90
_cell_angle_beta 96.602(2)
_cell_angle_gamma 90
_cell_formula_units_Z 4
_cell_length_a 12.4564(3)
_cell_length_b 8.7526(2)
_cell_length_c 14.9349(4)
_cell_measurement_reflns_used 6445
_cell_measurement_temperature 296(2)
_cell_measurement_theta_max 28.07
_cell_measurement_theta_min 2.33
_cell_volume 1617.49(7)
_computing_cell_refinement 'Bruker SAINT'
_computing_data_collection 'Bruker APEX2'
_computing_data_reduction 'Bruker SAINT'
_computing_structure_solution
;
SIR92 (Altomare et al, 1994)
CRYSTALS (Watkin, 1988)
;
_diffrn_ambient_temperature 296(2)
_diffrn_measured_fraction_theta_full 0.995
_diffrn_measured_fraction_theta_max 0.993
_diffrn_measurement_device_type 'Bruker APEX-II CCD'
_diffrn_measurement_method '\w/2\q '
_diffrn_radiation_monochromator graphite
_diffrn_radiation_type 'Mo K\a'
_diffrn_radiation_wavelength 0.71073
_diffrn_reflns_av_R_equivalents 0.032
_diffrn_reflns_limit_h_max 16
_diffrn_reflns_limit_h_min -16
_diffrn_reflns_limit_k_max 10
_diffrn_reflns_limit_k_min -11
_diffrn_reflns_limit_l_max 19
_diffrn_reflns_limit_l_min -19
_diffrn_reflns_number 13351
_diffrn_reflns_theta_full 27.539
_diffrn_reflns_theta_max 28.101
_diffrn_reflns_theta_min 2.018
_exptl_absorpt_coefficient_mu 1.688
_exptl_absorpt_correction_T_max 0.7456
_exptl_absorpt_correction_T_min 0.6252
_exptl_absorpt_correction_type multi-scan
_exptl_crystal_colour green
_exptl_crystal_density_diffrn 1.617
_exptl_crystal_description block
_exptl_crystal_F_000 804
_exptl_crystal_size_max 0.13
_exptl_crystal_size_mid 0.11
_exptl_crystal_size_min 0.09
_refine_diff_density_max 0.73
_refine_diff_density_min -0.33
_refine_ls_extinction_method None
_refine_ls_goodness_of_fit_ref 1.1370
_refine_ls_hydrogen_treatment constr
_refine_ls_matrix_type full
_refine_ls_number_parameters 223
_refine_ls_number_reflns 2516
_refine_ls_number_restraints 0
_refine_ls_R_factor_all 0.0685
_refine_ls_R_factor_gt 0.0506
_refine_ls_shift/su_max 0.000447
_refine_ls_structure_factor_coef F
_refine_ls_weighting_details
;
Method, part 1, Chebychev polynomial, (Watkin, 1994, Prince, 1982)
[weight] = 1.0/[A~0~*T~0~(x)+A~1~*T~1~(x) ... +A~n-1~]*T~n-1~(x)]
where A~i~ are the Chebychev coefficients listed below and x= Fcalc/Fmax
Method = Robust Weighting (Prince, 1982)
W = [weight] * [1-(deltaF/6*sigmaF)^2^]^2^
A~i~ are:
0.262 0.294 0.103
;
_refine_ls_weighting_scheme calc
_refine_ls_wR_factor_all 0.0925
_refine_ls_wR_factor_gt 0.0501
_refine_ls_wR_factor_ref 0.0443
_reflns_limit_h_max 16
_reflns_limit_h_min -16
_reflns_limit_k_max 11
_reflns_limit_k_min 0
_reflns_limit_l_max 19
_reflns_limit_l_min 0
_reflns_number_gt 3065
_reflns_number_total 3925
_reflns_threshold_expression I>2.0\s(I)
_oxford_diffrn_Wilson_B_factor 2.93
_oxford_diffrn_Wilson_scale 183.01
_oxford_refine_ls_r_factor_ref 0.0444
_oxford_refine_ls_scale 0.07530(15)
_oxford_reflns_number_all 3925
_oxford_reflns_threshold_expression_ref I>2.5\s(I)
_cod_data_source_file c2mt20113e.txt
_cod_data_source_block Cu2CM
_cod_depositor_comments
;
The following automatic conversions were performed:

'_symmetry_cell_setting' value 'Monoclinic' changed to 'monoclinic'
according to
/usr/data/users/saulius/automatic-downloads/retrospective/RSC/lib/dictionaries/cif_core.dic
dictionary named 'cif_core.dic' version 2.4.2 from 2011-04-26.

Automatic conversion script
Id: cif_fix_values 2281 2013-09-26 08:29:07Z andrius 
;
_cod_original_sg_symbol_H-M P2(1)/n
_cod_original_formula_sum 'C13 H17 Cl2 Cu1 N5 O1'
_cod_database_code 1515295

loop_
_symmetry_equiv_pos_as_xyz
x,y,z
-x,-y,-z
-x+1/2,y+1/2,-z+1/2
x+1/2,-y+1/2,z+1/2

loop_
_atom_site_label
_atom_site_type_symbol
_atom_site_fract_x
_atom_site_fract_y
_atom_site_fract_z
_atom_site_U_iso_or_equiv
_atom_site_occupancy
_atom_site_adp_type
_atom_site_refinement_flags_posn
_atom_site_refinement_flags_occupancy
_atom_site_disorder_group
Cu1 Cu 0.87159(3) 0.11657(4) 0.51145(3) 0.0383 1.0000 Uani . . .
Cl1 Cl 0.93608(7) -0.09860(8) 0.58273(6) 0.0431 1.0000 Uani . . .
Cl2 Cl 0.75655(8) -0.00861(10) 0.41063(7) 0.0529 1.0000 Uani . . .
O1 O 0.2679(3) 0.8489(4) 0.3550(3) 0.0754 1.0000 Uani . . .
N1 N 0.9596(2) 0.2599(3) 0.60178(17) 0.0316 1.0000 Uani . . .
N2 N 0.8151(2) 0.3227(3) 0.46622(18) 0.0365 1.0000 Uani . . .
N3 N 0.7417(2) 0.3686(3) 0.4021(2) 0.0411 1.0000 Uani . . .
N4 N 0.7356(2) 0.5203(3) 0.41173(19) 0.0382 1.0000 Uani . . .
N5 N 0.4655(3) 0.6904(5) 0.3456(3) 0.0665 1.0000 Uani . . .
C1 C 1.0341(3) 0.2175(4) 0.6686(2) 0.0400 1.0000 Uani . . .
C2 C 1.0859(3) 0.3206(4) 0.7280(2) 0.0436 1.0000 Uani . . .
C3 C 1.0617(3) 0.4733(4) 0.7183(2) 0.0421 1.0000 Uani . . .
C4 C 0.9858(3) 0.5193(4) 0.6493(2) 0.0373 1.0000 Uani . . .
C5 C 0.9364(2) 0.4102(3) 0.59226(19) 0.0289 1.0000 Uani . . .
C6 C 0.8547(2) 0.4431(3) 0.5168(2) 0.0314 1.0000 Uani . . .
C7 C 0.8032(2) 0.5720(4) 0.4815(2) 0.0337 1.0000 Uani . . .
C8 C 0.6545(3) 0.6080(4) 0.3539(2) 0.0418 1.0000 Uani . . .
C9 C 0.5426(4) 0.5655(7) 0.3723(5) 0.0598 0.752(14) Uani . P 1
C10 C 0.5705(13) 0.668(3) 0.4184(11) 0.0545 0.248(14) Uani . P 2
C11 C 0.3615(4) 0.6212(6) 0.3204(4) 0.0728 1.0000 Uani . . .
C12 C 0.2812(4) 0.7377(7) 0.2896(3) 0.0732 1.0000 Uani . . .
C13 C 0.4548(4) 0.8051(9) 0.4117(4) 0.0924 1.0000 Uani . . .
C14 C 0.3676(5) 0.9227(7) 0.3791(4) 0.0864 1.0000 Uani . . .
H11 H 1.0502 0.1132 0.6732 0.046(10) 1.0000 Uiso R . .
H21 H 1.1368 0.2866 0.7747 0.054(11) 1.0000 Uiso R . .
H31 H 1.0947 0.5448 0.7572 0.057(12) 1.0000 Uiso R . .
H41 H 0.9676 0.6227 0.6404 0.040(10) 1.0000 Uiso R . .
H71 H 0.8134 0.6726 0.5011 0.039(9) 1.0000 Uiso R . .
H81 H 0.6652 0.7140 0.3652 0.042(9) 0.752(14) Uiso R P 1
H82 H 0.6620 0.5869 0.2926 0.042(9) 0.752(14) Uiso R P 1
H83 H 0.6875 0.6914 0.3269 0.042(9) 0.248(14) Uiso R P 2
H84 H 0.6187 0.5447 0.3082 0.042(9) 0.248(14) Uiso R P 2
H91 H 0.5439 0.5494 0.4364 0.079(15) 0.752(14) Uiso R P 1
H92 H 0.5184 0.4719 0.3401 0.079(15) 0.752(14) Uiso R P 1
H101 H 0.5928 0.7612 0.4468 0.06(4) 0.248(14) Uiso R P 2
H102 H 0.5580 0.5942 0.4629 0.06(4) 0.248(14) Uiso R P 2
H111 H 0.3696 0.5492 0.2711 0.088(16) 1.0000 Uiso R . .
H112 H 0.3363 0.5664 0.3710 0.090(17) 1.0000 Uiso R . .
H121 H 0.2115 0.6875 0.2742 0.093(17) 1.0000 Uiso R . .
H122 H 0.3045 0.7878 0.2366 0.048(11) 1.0000 Uiso R . .
H131 H 0.5227 0.8563 0.4273 0.099(13) 1.0000 Uiso . . .
H132 H 0.4350 0.7586 0.4661 0.099(13) 1.0000 Uiso . . .
H141 H 0.3605 1.0003 0.4249 0.102(13) 1.0000 Uiso R . .
H142 H 0.3899 0.9710 0.3250 0.102(13) 1.0000 Uiso R . .

loop_
_atom_site_aniso_label
_atom_site_aniso_U_11
_atom_site_aniso_U_22
_atom_site_aniso_U_33
_atom_site_aniso_U_23
_atom_site_aniso_U_13
_atom_site_aniso_U_12
Cu1 0.0444(2) 0.02163(19) 0.0440(2) -0.00131(16) -0.01588(17) 0.00087(16)
Cl1 0.0567(5) 0.0242(4) 0.0457(5) 0.0024(3) -0.0053(4) 0.0023(3)
Cl2 0.0541(5) 0.0333(4) 0.0641(6) -0.0089(4) -0.0246(4) -0.0018(4)
O1 0.0537(18) 0.081(2) 0.095(2) 0.006(2) 0.0196(17) 0.0161(16)
N1 0.0320(13) 0.0256(12) 0.0358(14) -0.0019(10) -0.0020(11) 0.0014(10)
N2 0.0381(14) 0.0265(12) 0.0411(15) -0.0021(11) -0.0123(12) 0.0003(11)
N3 0.0461(16) 0.0261(13) 0.0465(16) 0.0002(12) -0.0147(13) 0.0027(11)
N4 0.0391(15) 0.0279(13) 0.0441(16) 0.0016(12) -0.0098(12) 0.0031(11)
N5 0.054(2) 0.080(3) 0.066(2) 0.020(2) 0.0062(18) 0.0228(19)
C1 0.0421(18) 0.0310(16) 0.0436(19) 0.0029(14) -0.0094(15) 0.0063(14)
C2 0.0444(19) 0.0458(18) 0.0359(18) -0.0007(15) -0.0149(15) 0.0041(16)
C3 0.051(2) 0.0352(17) 0.0369(18) -0.0073(14) -0.0107(15) -0.0040(15)
C4 0.0434(18) 0.0266(15) 0.0395(18) -0.0037(13) -0.0054(15) 0.0034(13)
C5 0.0270(15) 0.0304(15) 0.0285(15) -0.0007(12) -0.0005(12) 0.0006(12)
C6 0.0335(16) 0.0239(13) 0.0353(16) -0.0017(12) -0.0026(13) -0.0004(12)
C7 0.0343(16) 0.0267(14) 0.0377(17) -0.0011(12) -0.0060(13) 0.0008(12)
C8 0.0418(18) 0.0326(16) 0.0472(19) 0.0055(15) -0.0120(15) 0.0037(14)
C9 0.045(3) 0.049(4) 0.084(5) 0.021(3) 0.000(3) 0.005(2)
C10 0.049(10) 0.075(14) 0.038(9) 0.019(9) -0.002(7) 0.010(9)
C11 0.069(3) 0.066(3) 0.088(4) -0.001(3) 0.028(3) 0.004(2)
C12 0.046(2) 0.102(4) 0.069(3) 0.005(3) -0.001(2) -0.002(2)
C13 0.060(3) 0.135(6) 0.076(3) 0.021(4) -0.016(3) -0.036(3)
C14 0.087(4) 0.071(3) 0.108(4) -0.019(3) 0.044(4) -0.013(3)

loop_
_atom_type_symbol
_atom_type_scat_dispersion_real
_atom_type_scat_dispersion_imag
_atom_type_scat_Cromer_Mann_a1
_atom_type_scat_Cromer_Mann_b1
_atom_type_scat_Cromer_Mann_a2
_atom_type_scat_Cromer_Mann_b2
_atom_type_scat_Cromer_Mann_a3
_atom_type_scat_Cromer_Mann_b3
_atom_type_scat_Cromer_Mann_a4
_atom_type_scat_Cromer_Mann_b4
_atom_type_scat_Cromer_Mann_c
_atom_type_scat_source
C 0.0033 0.0016 2.3100 20.8439 1.0200 10.2075 1.5886 0.5687 0.8650 51.6512 0.2156 'International Tables Vol C 4.2.6.8 and 6.1.1.4'
H 0.0000 0.0000 0.4930 10.5109 0.3229 26.1257 0.1402 3.1424 0.0408 57.7998 0.0030 'International Tables Vol C 4.2.6.8 and 6.1.1.4'
N 0.0061 0.0033 12.2126 0.0057 3.1322 9.8933 2.0125 28.9975 1.1663 0.5826 -11.5290 'International Tables Vol C 4.2.6.8 and 6.1.1.4'
O 0.0106 0.0060 3.0485 13.2771 2.2868 5.7011 1.5463 0.3239 0.8670 32.9089 0.2508 'International Tables Vol C 4.2.6.8 and 6.1.1.4'
Cl 0.1484 0.1585 11.4604 0.0104 7.1964 1.1662 6.2556 18.5194 1.6455 47.7784 -9.5574 'International Tables Vol C 4.2.6.8 and 6.1.1.4'
Cu 0.3201 1.2651 13.3380 3.5828 7.1676 0.2470 5.6158 11.3966 1.6735 64.8126 1.1910 'International Tables Vol C 4.2.6.8 and 6.1.1.4'

loop_
_geom_angle_atom_site_label_1
_geom_angle_site_symmetry_1
_geom_angle_atom_site_label_2
_geom_angle_atom_site_label_3
_geom_angle_site_symmetry_3
_geom_angle
_geom_angle_publ_flag
Cl1 2_756 Cu1 O1 2_666 163.22(8) yes
Cl1 2_756 Cu1 Cl1 . 85.14(3) yes
O1 2_666 Cu1 Cl1 . 88.33(7) yes
Cl1 2_756 Cu1 Cl2 . 98.44(4) yes
O1 2_666 Cu1 Cl2 . 97.44(8) yes
Cl1 . Cu1 Cl2 . 94.25(3) yes
Cl1 2_756 Cu1 N1 . 86.80(8) yes
O1 2_666 Cu1 N1 . 78.21(11) yes
Cl1 . Cu1 N1 . 93.74(7) yes
Cl2 . Cu1 N1 . 170.79(7) yes
Cl1 2_756 Cu1 N2 . 99.23(9) yes
O1 2_666 Cu1 N2 . 85.47(11) yes
Cl1 . Cu1 N2 . 171.50(8) yes
Cl2 . Cu1 N2 . 92.32(7) yes
N1 . Cu1 N2 . 79.31(10) yes
Cl1 2_756 Cu1 C6 . 97.72(7) yes
O1 2_666 Cu1 C6 . 79.59(10) yes
Cl1 . Cu1 C6 . 147.03(6) yes
Cl2 . Cu1 C6 . 117.55(6) yes
N1 . Cu1 C6 . 53.91(9) yes
N2 . Cu1 C6 . 25.46(9) yes
Cu1 2_756 Cl1 Cu1 . 94.86(3) yes
Cu1 2_666 O1 C12 . 134.6(3) yes
Cu1 2_666 O1 C14 . 111.7(3) yes
C12 . O1 C14 . 109.0(4) yes
Cu1 . N1 C1 . 126.3(2) yes
Cu1 . N1 C5 . 115.63(19) yes
C1 . N1 C5 . 118.1(3) yes
Cu1 . N2 N3 . 134.8(2) yes
Cu1 . N2 C6 . 114.62(19) yes
N3 . N2 C6 . 110.3(2) yes
N2 . N3 N4 . 105.7(2) yes
N3 . N4 C7 . 112.3(2) yes
N3 . N4 C8 . 120.0(3) yes
C7 . N4 C8 . 127.5(3) yes
C9 . N5 C11 . 107.2(4) yes
C9 . N5 C13 . 116.3(5) yes
C11 . N5 C13 . 109.0(4) yes
N1 . C1 C2 . 122.3(3) yes
N1 . C1 H11 . 116.8 no
C2 . C1 H11 . 120.9 no
C1 . C2 C3 . 119.3(3) yes
C1 . C2 H21 . 120.0 no
C3 . C2 H21 . 120.7 no
C2 . C3 C4 . 119.2(3) yes
C2 . C3 H31 . 121.2 no
C4 . C3 H31 . 119.6 no
C3 . C4 C5 . 118.7(3) yes
C3 . C4 H41 . 121.5 no
C5 . C4 H41 . 119.8 no
C4 . C5 N1 . 122.4(3) yes
C4 . C5 C6 . 124.3(3) yes
N1 . C5 C6 . 113.3(2) yes
C5 . C6 N2 . 117.0(3) yes
C5 . C6 Cu1 . 77.16(17) yes
N2 . C6 Cu1 . 39.92(14) yes
C5 . C6 C7 . 135.5(3) yes
N2 . C6 C7 . 107.5(3) yes
Cu1 . C6 C7 . 147.3(2) yes
C6 . C7 N4 . 104.1(3) yes
C6 . C7 H71 . 128.0 no
N4 . C7 H71 . 127.8 no
N4 . C8 C9 . 110.8(3) yes
N4 . C8 H81 . 109.5 no
C9 . C8 H81 . 108.9 no
N4 . C8 H82 . 109.1 no
C9 . C8 H82 . 109.0 no
H81 . C8 H82 . 109.5 no
C8 . C9 N5 . 110.9(4) yes
C8 . C9 H91 . 107.9 no
N5 . C9 H91 . 108.2 no
C8 . C9 H92 . 110.9 no
N5 . C9 H92 . 109.4 no
H91 . C9 H92 . 109.5 no
C8 . C10 N5 . 99.9(10) yes
C8 . C10 H101 . 112.0 no
N5 . C10 H101 . 111.5 no
C8 . C10 H102 . 112.0 no
N5 . C10 H102 . 111.7 no
H101 . C10 H102 . 109.5 no
N5 . C11 C12 . 110.5(4) yes
N5 . C11 H111 . 107.5 no
C12 . C11 H111 . 109.7 no
N5 . C11 H112 . 111.3 no
C12 . C11 H112 . 108.4 no
H111 . C11 H112 . 109.5 no
C11 . C12 O1 . 113.3(4) yes
C11 . C12 H121 . 108.5 no
O1 . C12 H121 . 107.7 no
C11 . C12 H122 . 108.0 no
O1 . C12 H122 . 108.9 no
H121 . C12 H122 . 110.5 no
N5 . C13 C14 . 111.8(4) yes
N5 . C13 H131 . 110.3 no
C14 . C13 H131 . 109.5 no
N5 . C13 H132 . 109.8 no
C14 . C13 H132 . 108.1 no
H131 . C13 H132 . 107.1 no
C13 . C14 O1 . 110.1(4) yes
C13 . C14 H141 . 111.3 no
O1 . C14 H141 . 110.4 no
C13 . C14 H142 . 107.1 no
O1 . C14 H142 . 108.2 no
H141 . C14 H142 . 109.6 no

loop_
_geom_bond_atom_site_label_1
_geom_bond_atom_site_label_2
_geom_bond_site_symmetry_2
_geom_bond_distance
_geom_bond_publ_flag
Cu1 Cl1 2_756 2.9185(11) yes
Cu1 O1 2_666 2.808(3) yes
Cu1 Cl1 . 2.2647(8) yes
Cu1 Cl2 . 2.2417(9) yes
Cu1 N1 . 2.062(2) yes
Cu1 N2 . 2.024(3) yes
Cu1 C6 . 2.867(3) yes
O1 C12 . 1.402(6) yes
O1 C14 . 1.409(6) yes
N1 C1 . 1.335(4) yes
N1 C5 . 1.351(4) yes
N2 N3 . 1.308(4) yes
N2 C6 . 1.356(4) yes
N3 N4 . 1.338(4) yes
N4 C7 . 1.342(4) yes
N4 C8 . 1.468(4) yes
N5 C9 . 1.479(6) yes
N5 C11 . 1.440(6) yes
N5 C13 . 1.424(8) yes
C1 C2 . 1.374(5) yes
C1 H11 . 0.935 no
C2 C3 . 1.375(5) yes
C2 H21 . 0.936 no
C3 C4 . 1.376(4) yes
C3 H31 . 0.919 no
C4 C5 . 1.377(4) yes
C4 H41 . 0.938 no
C5 C6 . 1.458(4) yes
C6 C7 . 1.373(4) yes
C7 H71 . 0.932 no
C8 C9 . 1.498(7) yes
C8 H81 . 0.950 no
C8 H82 . 0.950 no
C9 H91 . 0.966 no
C9 H92 . 0.980 no
C10 H101 . 0.950 no
C10 H102 . 0.950 no
C11 C12 . 1.465(7) yes
C11 H111 . 0.983 no
C11 H112 . 0.977 no
C12 H121 . 0.976 no
C12 H122 . 0.977 no
C13 C14 . 1.534(9) yes
C13 H131 . 0.962 no
C13 H132 . 0.966 no
C14 H141 . 0.976 no
C14 H142 . 0.980 no
